data_1560206
loop_
_publ_author_name
'Zhong, Xia'
'Zhong, Ziwei'
'Wu, Zhikun'
'Ye, Zhen'
'Feng, Yuxiang'
'Dong, Shunxi'
'Liu, Xiaohua'
'Peng, Qian'
'Feng, Xiaoming'

_publ_section_title
;
 Chiral Lewis acid-bonded picolinaldehyde enables enantiodivergent
 carbonyl catalysis in the Mannich/condensation reaction of glycine ester
;
_journal_issue 12
_journal_name_full 'Chemical Science'
_journal_page_first 4353
_journal_page_last 4360
_journal_paper_doi 10.1039/D0SC07052A
_journal_volume 12
_journal_year 2021
_chemical_absolute_configuration syn
_chemical_formula_moiety 'C39 H56 N4 O4 Yb, 3(C F3 O3 S), C4 H10 O, 3(C H4 O)'
_chemical_formula_sum 'C49 H78 F9 N4 O17 S3 Yb'
_chemical_formula_weight 1435.37
_space_group_crystal_system monoclinic
_space_group_IT_number 4
_space_group_name_Hall 'P 2yb'
_space_group_name_H-M_alt 'P 1 21 1'
_atom_sites_solution_hydrogens mixed
_atom_sites_solution_primary dual
_atom_sites_solution_secondary difmap
_audit_creation_method SHELXL-2018/3
_audit_update_record
;
2020-06-20 deposited with the CCDC.	2021-01-22 downloaded from the CCDC.
;
_cell_angle_alpha 90
_cell_angle_beta 106.2930(10)
_cell_angle_gamma 90
_cell_formula_units_Z 2
_cell_length_a 11.9789(5)
_cell_length_b 20.7474(9)
_cell_length_c 12.9099(5)
_cell_measurement_reflns_used 9597
_cell_measurement_temperature 140(2)
_cell_measurement_theta_max 79.77
_cell_measurement_theta_min 4.16
_cell_volume 3079.7(2)
_computing_cell_refinement 'Bruker SAINT'
_computing_data_collection 'Bruker APEX3'
_computing_data_reduction 'Bruker SAINT'
_computing_molecular_graphics 'Bruker SHELXTL'
_computing_publication_material 'Bruker SHELXTL'
_computing_structure_refinement 'SHELXL-2018/3 (Sheldrick, 2018)'
_computing_structure_solution 'SHELXT (Sheldrick 2008)'
_diffrn_ambient_temperature 140(2)
_diffrn_measured_fraction_theta_full 0.999
_diffrn_measured_fraction_theta_max 0.996
_diffrn_measurement_device_type 'Bruker D8 Venture Photon II'
_diffrn_measurement_method '\f and \w scans'
_diffrn_radiation_type CuK\a
_diffrn_radiation_wavelength 1.54178
_diffrn_reflns_av_R_equivalents 0.0418
_diffrn_reflns_av_unetI/netI 0.0178
_diffrn_reflns_Laue_measured_fraction_full 0.999
_diffrn_reflns_Laue_measured_fraction_max 0.996
_diffrn_reflns_limit_h_max 15
_diffrn_reflns_limit_h_min -15
_diffrn_reflns_limit_k_max 26
_diffrn_reflns_limit_k_min -25
_diffrn_reflns_limit_l_max 16
_diffrn_reflns_limit_l_min -16
_diffrn_reflns_number 235169
_diffrn_reflns_point_group_measured_fraction_full 0.991
_diffrn_reflns_point_group_measured_fraction_max 0.977
_diffrn_reflns_theta_full 67.679
_diffrn_reflns_theta_max 80.757
_diffrn_reflns_theta_min 4.155
_exptl_absorpt_coefficient_mu 4.592
_exptl_absorpt_correction_T_max 1.0000
_exptl_absorpt_correction_T_min 0.7666
_exptl_absorpt_correction_type numerical
_exptl_absorpt_process_details 'SADABS (Krause et al., 2015)'
_exptl_crystal_colour colourless
_exptl_crystal_density_diffrn 1.548
_exptl_crystal_description fragment
_exptl_crystal_F_000 1470
_exptl_crystal_recrystallization_method 'Re-crystallisation from solvent: MeOH, Et2O'
_exptl_crystal_size_max 0.244
_exptl_crystal_size_mid 0.242
_exptl_crystal_size_min 0.192
_refine_diff_density_max 0.619
_refine_diff_density_min -1.010
_refine_diff_density_rms 0.069
_refine_ls_abs_structure_details
; 
 Refined as an inversion twin. 
;
_refine_ls_abs_structure_Flack 0.062(6)
_refine_ls_extinction_method none
_refine_ls_goodness_of_fit_ref 1.053
_refine_ls_hydrogen_treatment mixed
_refine_ls_matrix_type full
_refine_ls_number_parameters 778
_refine_ls_number_reflns 13247
_refine_ls_number_restraints 8
_refine_ls_restrained_S_all 1.053
_refine_ls_R_factor_all 0.0218
_refine_ls_R_factor_gt 0.0217
_refine_ls_shift/su_max 0.003
_refine_ls_shift/su_mean 0.000
_refine_ls_structure_factor_coef Fsqd
_refine_ls_weighting_details 'w=1/[\s^2^(Fo^2^)+(0.0329P)^2^+1.9498P] where P=(Fo^2^+2Fc^2^)/3'
_refine_ls_weighting_scheme calc
_refine_ls_wR_factor_gt 0.0560
_refine_ls_wR_factor_ref 0.0560
_reflns_Friedel_coverage 0.907
_reflns_Friedel_fraction_full 0.984
_reflns_Friedel_fraction_max 0.956
_reflns_number_gt 13218
_reflns_number_total 13247
_reflns_threshold_expression 'I > 2\s(I)'
_cod_data_source_file d0sc07052a2.cif
_cod_data_source_block zhx008
_cod_depositor_comments 'Adding full bibliography for 1560204--1560206.cif.'
_cod_original_sg_symbol_H-M 'P 21'
_cod_database_code 1560206
_shelx_shelxl_version_number 2018/3
_shelx_space_group_comment
; 
The symmetry employed for this shelxl refinement is uniquely defined 
by the following loop, which should always be used as a source of 
symmetry information in preference to the above space-group names. 
They are only intended as comments. 
;
_shelx_estimated_absorpt_t_min 0.400
_shelx_estimated_absorpt_t_max 0.473

loop_
_space_group_symop_operation_xyz
'x, y, z'
'-x, y+1/2, -z'

loop_
_atom_site_label
_atom_site_type_symbol
_atom_site_fract_x
_atom_site_fract_y
_atom_site_fract_z
_atom_site_U_iso_or_equiv
_atom_site_adp_type
_atom_site_occupancy
_atom_site_site_symmetry_order
_atom_site_calc_flag
_atom_site_refinement_flags_posn
_atom_site_refinement_flags_adp
_atom_site_refinement_flags_occupancy
_atom_site_disorder_assembly
_atom_site_disorder_group
Yb Yb 0.55408(2) 0.43659(2) 1.01210(2) 0.01344(4) Uani 1 1 d D . . . .
O1 O 0.47893(19) 0.51119(11) 1.09053(18) 0.0159(4) Uani 1 1 d . . . . .
O2 O 0.68996(19) 0.45682(11) 1.17667(17) 0.0178(4) Uani 1 1 d . . . . .
O3 O 0.67312(19) 0.50778(11) 0.96990(18) 0.0166(4) Uani 1 1 d . . . . .
O4 O 0.44772(19) 0.48625(11) 0.85730(18) 0.0175(4) Uani 1 1 d . . . . .
N1 N 0.5287(2) 0.56015(13) 1.1595(2) 0.0140(5) Uani 1 1 d . . . . .
N2 N 0.7816(2) 0.48424(14) 1.3478(2) 0.0183(5) Uani 1 1 d D . . . .
H2N H 0.786(4) 0.5115(18) 1.403(3) 0.013(10) Uiso 1 1 d D . . . .
N3 N 0.6712(2) 0.55667(13) 0.8965(2) 0.0148(5) Uani 1 1 d . . . . .
N4 N 0.3840(2) 0.54651(14) 0.7074(2) 0.0191(5) Uani 1 1 d D . . . .
H4N H 0.403(3) 0.5748(16) 0.665(3) 0.013(9) Uiso 1 1 d D . . . .
C1 C 0.6077(3) 0.60253(16) 1.1156(3) 0.0176(6) Uani 1 1 d . . . . .
H1A H 0.681643 0.579378 1.122049 0.021 Uiso 1 1 calc R U . . .
H1B H 0.626100 0.642082 1.160030 0.021 Uiso 1 1 calc R U . . .
C2 C 0.5543(3) 0.62157(16) 0.9980(3) 0.0183(6) Uani 1 1 d . . . . .
H2A H 0.492304 0.590552 0.963156 0.022 Uiso 1 1 calc R U . . .
H2B H 0.518755 0.664885 0.994471 0.022 Uiso 1 1 calc R U . . .
C3 C 0.6472(3) 0.62213(17) 0.9379(3) 0.0187(7) Uani 1 1 d . . . . .
H3A H 0.622644 0.652109 0.876035 0.022 Uiso 1 1 calc R U . . .
H3B H 0.720455 0.639002 0.986876 0.022 Uiso 1 1 calc R U . . .
C11 C 0.4321(3) 0.59748(16) 1.1910(3) 0.0181(6) Uani 1 1 d . . . . .
H11 H 0.462062 0.640030 1.223532 0.022 Uiso 1 1 calc R U . . .
C12 C 0.3207(3) 0.60673(17) 1.0992(3) 0.0217(6) Uani 1 1 d . . . . .
H12A H 0.323067 0.581003 1.035226 0.026 Uiso 1 1 calc R U . . .
H12B H 0.309386 0.652674 1.078141 0.026 Uiso 1 1 calc R U . . .
C13 C 0.2235(3) 0.5829(2) 1.1461(4) 0.0363(9) Uani 1 1 d . . . . .
H13A H 0.198378 0.617365 1.187640 0.044 Uiso 1 1 calc R U . . .
H13B H 0.155344 0.567791 1.088213 0.044 Uiso 1 1 calc R U . . .
C14 C 0.2802(3) 0.5275(3) 1.2193(4) 0.0402(11) Uani 1 1 d . . . . .
H14A H 0.284756 0.488343 1.176819 0.048 Uiso 1 1 calc R U . . .
H14B H 0.236689 0.517236 1.272063 0.048 Uiso 1 1 calc R U . . .
C15 C 0.4026(4) 0.5535(2) 1.2764(3) 0.0258(8) Uani 1 1 d . . . . .
H15A H 0.399201 0.580028 1.340191 0.031 Uiso 1 1 calc R U . . .
C16 C 0.5014(3) 0.50430(18) 1.3110(3) 0.0230(7) Uani 1 1 d . . . . .
H16A H 0.527800 0.499742 1.390513 0.028 Uiso 1 1 calc R U . . .
H16B H 0.477100 0.461593 1.278223 0.028 Uiso 1 1 calc R U . . .
C17 C 0.5965(3) 0.53377(15) 1.2679(2) 0.0161(6) Uani 1 1 d . . . . .
H17 H 0.632551 0.570618 1.315486 0.019 Uiso 1 1 calc R U . . .
C18 C 0.6925(3) 0.48797(15) 1.2585(2) 0.0152(5) Uani 1 1 d . . . . .
C21 C 0.8756(2) 0.4397(2) 1.3533(2) 0.0194(5) Uani 1 1 d . . . . .
C22 C 0.8659(3) 0.37706(18) 1.3884(3) 0.0240(7) Uani 1 1 d . . . . .
C23 C 0.9558(4) 0.3340(2) 1.3902(3) 0.0322(8) Uani 1 1 d . . . . .
H23 H 0.952197 0.291310 1.415445 0.039 Uiso 1 1 calc R U . . .
C24 C 1.0502(4) 0.3527(2) 1.3556(4) 0.0359(9) Uani 1 1 d . . . . .
H24 H 1.110330 0.322759 1.356308 0.043 Uiso 1 1 calc R U . . .
C25 C 1.0570(3) 0.4148(2) 1.3200(3) 0.0296(8) Uani 1 1 d . . . . .
H25 H 1.121949 0.427022 1.295888 0.035 Uiso 1 1 calc R U . . .
C26 C 0.9705(3) 0.46014(18) 1.3187(3) 0.0232(7) Uani 1 1 d . . . . .
C27 C 0.7596(4) 0.3554(2) 1.4206(4) 0.0334(8) Uani 1 1 d . . . . .
H27A H 0.755607 0.307697 1.417978 0.040 Uiso 1 1 calc R U . . .
H27B H 0.689135 0.372129 1.367329 0.040 Uiso 1 1 calc R U . . .
C28 C 0.7590(5) 0.3777(3) 1.5328(4) 0.0523(13) Uani 1 1 d . . . . .
H28A H 0.687166 0.363218 1.547756 0.078 Uiso 1 1 calc R U . . .
H28B H 0.763186 0.424827 1.536248 0.078 Uiso 1 1 calc R U . . .
H28C H 0.826146 0.359343 1.586508 0.078 Uiso 1 1 calc R U . . .
C29 C 0.9815(3) 0.5284(2) 1.2827(3) 0.0291(8) Uani 1 1 d . . . . .
H29A H 0.902896 0.545681 1.247742 0.035 Uiso 1 1 calc R U . . .
H29B H 1.025742 0.528366 1.228498 0.035 Uiso 1 1 calc R U . . .
C30 C 1.0425(5) 0.5723(2) 1.3764(4) 0.0473(11) Uani 1 1 d . . . . .
H30A H 1.051933 0.615305 1.348667 0.071 Uiso 1 1 calc R U . . .
H30B H 1.119063 0.554401 1.413171 0.071 Uiso 1 1 calc R U . . .
H30C H 0.995613 0.575314 1.427386 0.071 Uiso 1 1 calc R U . . .
C31 C 0.7885(3) 0.55944(16) 0.8695(3) 0.0187(6) Uani 1 1 d . . . . .
H31 H 0.796584 0.601509 0.834448 0.022 Uiso 1 1 calc R U . . .
C32 C 0.8936(3) 0.5482(2) 0.9673(3) 0.0266(7) Uani 1 1 d . . . . .
H32A H 0.868476 0.535677 1.031285 0.032 Uiso 1 1 calc R U . . .
H32B H 0.942185 0.587482 0.984640 0.032 Uiso 1 1 calc R U . . .
C33 C 0.9607(3) 0.4931(2) 0.9323(3) 0.0315(8) Uani 1 1 d . . . . .
H33A H 1.017174 0.510121 0.896014 0.038 Uiso 1 1 calc R U . . .
H33B H 1.002933 0.466887 0.995188 0.038 Uiso 1 1 calc R U . . .
C34 C 0.8666(3) 0.45305(17) 0.8540(3) 0.0282(8) Uani 1 1 d . . . . .
H34A H 0.900138 0.426741 0.806183 0.034 Uiso 1 1 calc R U . . .
H34B H 0.826947 0.424221 0.893560 0.034 Uiso 1 1 calc R U . . .
C35 C 0.7828(3) 0.50370(17) 0.7896(3) 0.0213(6) Uani 1 1 d . . . . .
H35 H 0.810977 0.518984 0.727872 0.026 Uiso 1 1 calc R U . . .
C36 C 0.6533(3) 0.48530(17) 0.7481(3) 0.0223(6) Uani 1 1 d . . . . .
H36A H 0.628592 0.481940 0.668390 0.027 Uiso 1 1 calc R U . . .
H36B H 0.638071 0.443732 0.779221 0.027 Uiso 1 1 calc R U . . .
C37 C 0.5903(3) 0.54061(16) 0.7864(2) 0.0161(6) Uani 1 1 d . . . . .
H37 H 0.586144 0.578424 0.737449 0.019 Uiso 1 1 calc R U . . .
C38 C 0.4677(3) 0.52284(15) 0.7888(2) 0.0158(6) Uani 1 1 d . . . . .
C41 C 0.2637(3) 0.52704(18) 0.6860(3) 0.0208(6) Uani 1 1 d . . . . .
C42 C 0.2296(3) 0.46769(19) 0.6375(3) 0.0233(7) Uani 1 1 d . . . . .
C43 C 0.1121(3) 0.4513(2) 0.6155(3) 0.0307(10) Uani 1 1 d . . . . .
H43 H 0.085817 0.410913 0.583156 0.037 Uiso 1 1 calc R U . . .
C44 C 0.0334(3) 0.4933(2) 0.6404(3) 0.0323(8) Uani 1 1 d . . . . .
H44 H -0.046488 0.481867 0.623077 0.039 Uiso 1 1 calc R U . . .
C45 C 0.0699(3) 0.5515(2) 0.6900(3) 0.0306(8) Uani 1 1 d . . . . .
H45 H 0.014885 0.579398 0.707424 0.037 Uiso 1 1 calc R U . . .
C46 C 0.1870(3) 0.57004(19) 0.7150(3) 0.0247(7) Uani 1 1 d . . . . .
C47 C 0.3148(3) 0.42172(18) 0.6103(3) 0.0293(9) Uani 1 1 d . . . . .
H47A H 0.277804 0.378818 0.594460 0.035 Uiso 1 1 calc R U . . .
H47B H 0.383250 0.417164 0.674062 0.035 Uiso 1 1 calc R U . . .
C48 C 0.3564(3) 0.4433(3) 0.5135(3) 0.0381(10) Uani 1 1 d . . . . .
H48A H 0.412841 0.412054 0.501337 0.057 Uiso 1 1 calc R U . . .
H48B H 0.393206 0.485757 0.528333 0.057 Uiso 1 1 calc R U . . .
H48C H 0.289743 0.445767 0.449005 0.057 Uiso 1 1 calc R U . . .
C49 C 0.2310(4) 0.6325(2) 0.7718(4) 0.0377(9) Uani 1 1 d . . . . .
H49A H 0.298655 0.622364 0.833876 0.045 Uiso 1 1 calc R U . . .
H49B H 0.259700 0.659522 0.721462 0.045 Uiso 1 1 calc R U . . .
C50 C 0.1489(6) 0.6719(4) 0.8121(7) 0.078(2) Uani 1 1 d . . . . .
H50A H 0.191349 0.706808 0.857484 0.116 Uiso 1 1 calc R U . . .
H50B H 0.111447 0.644658 0.854750 0.116 Uiso 1 1 calc R U . . .
H50C H 0.089440 0.690167 0.750871 0.116 Uiso 1 1 calc R U . . .
S1S S 0.48073(8) 0.29378(4) 1.15004(7) 0.02355(17) Uani 1 1 d . . . . .
S2S S 0.52501(9) 0.28947(4) 0.84865(7) 0.02942(19) Uani 1 1 d . . . . .
S3S S 0.71812(9) 0.62359(4) 0.54033(7) 0.02894(18) Uani 1 1 d . . . . .
F1S F 0.3280(3) 0.35895(15) 1.2186(3) 0.0466(7) Uani 1 1 d . . . . .
F2S F 0.4807(3) 0.33211(15) 1.3441(2) 0.0454(6) Uani 1 1 d . . . . .
F3S F 0.3522(3) 0.26064(15) 1.2732(3) 0.0543(8) Uani 1 1 d . . . . .
F4S F 0.7002(3) 0.32204(14) 0.7747(3) 0.0503(7) Uani 1 1 d . . . . .
F5S F 0.5353(3) 0.32250(15) 0.6554(2) 0.0520(7) Uani 1 1 d . . . . .
F6S F 0.6189(3) 0.23227(13) 0.7132(3) 0.0570(9) Uani 1 1 d . . . . .
F7S F 0.7413(4) 0.74355(16) 0.4903(3) 0.0856(14) Uani 1 1 d . . . . .
F8S F 0.7828(4) 0.6729(2) 0.3817(3) 0.0721(11) Uani 1 1 d . . . . .
F9S F 0.9020(3) 0.6898(2) 0.5381(4) 0.0886(15) Uani 1 1 d . . . . .
O1S O 0.5393(2) 0.35388(13) 1.1388(2) 0.0254(5) Uani 1 1 d . . . . .
O2S O 0.3859(3) 0.27868(13) 1.0559(2) 0.0320(6) Uani 1 1 d . . . . .
O3S O 0.5564(3) 0.24183(14) 1.1960(2) 0.0365(6) Uani 1 1 d . . . . .
O4S O 0.5113(2) 0.35781(12) 0.8700(2) 0.0258(5) Uani 1 1 d . . . . .
O5S O 0.6087(3) 0.25778(14) 0.9361(3) 0.0380(8) Uani 1 1 d . . . . .
O6S O 0.4204(3) 0.25528(15) 0.8028(3) 0.0447(8) Uani 1 1 d . . . . .
O7S O 0.7338(4) 0.64098(17) 0.6501(2) 0.0535(10) Uani 1 1 d . . . . .
O8S O 0.5996(3) 0.62784(18) 0.4713(3) 0.0439(7) Uani 1 1 d D . . . .
O9S O 0.7774(3) 0.56625(15) 0.5229(2) 0.0382(7) Uani 1 1 d . . . . .
O10S O 0.3565(2) 0.40511(12) 0.9834(2) 0.0229(5) Uani 1 1 d D . . . .
H10O H 0.348(5) 0.3648(14) 0.994(5) 0.052(17) Uiso 1 1 d D . . . .
O11S O 0.7170(2) 0.36955(13) 1.0241(2) 0.0265(5) Uani 1 1 d D . . . .
H11O H 0.699(3) 0.3300(13) 1.005(5) 0.055(17) Uiso 1 1 d D . . . .
O12S O 0.4103(3) 0.62824(18) 0.5479(3) 0.0481(8) Uani 1 1 d D . . . .
H12O H 0.483(4) 0.636(6) 0.556(7) 0.16(5) Uiso 1 1 d D . . . .
O13S O 0.9147(5) 0.7101(3) 1.0839(5) 0.0873(16) Uani 1 1 d . . . . .
C1S C 0.4063(4) 0.3122(2) 1.2519(4) 0.0318(10) Uani 1 1 d . . . . .
C2S C 0.5985(4) 0.29204(19) 0.7421(4) 0.0369(9) Uani 1 1 d . . . . .
C3S C 0.7891(5) 0.6862(3) 0.4846(4) 0.0501(13) Uani 1 1 d . . . . .
C4S C 0.2484(3) 0.4323(3) 0.9264(4) 0.0508(13) Uani 1 1 d . . . . .
H4SA H 0.189388 0.420934 0.962676 0.076 Uiso 1 1 calc R U . . .
H4SB H 0.225123 0.415541 0.852486 0.076 Uiso 1 1 calc R U . . .
H4SC H 0.255816 0.479315 0.924622 0.076 Uiso 1 1 calc R U . . .
C5S C 0.8332(4) 0.3697(3) 1.0908(4) 0.0418(10) Uani 1 1 d . . . . .
H5SA H 0.882847 0.346556 1.054597 0.063 Uiso 1 1 calc R U . . .
H5SB H 0.836604 0.348483 1.159438 0.063 Uiso 1 1 calc R U . . .
H5SC H 0.860415 0.414298 1.104571 0.063 Uiso 1 1 calc R U . . .
C6S C 0.3479(8) 0.6856(3) 0.5275(6) 0.077(2) Uani 1 1 d D . . . .
H6SA H 0.367460 0.712163 0.592861 0.115 Uiso 1 1 calc R U . . .
H6SB H 0.264429 0.676074 0.506186 0.115 Uiso 1 1 calc R U . . .
H6SC H 0.367914 0.708863 0.469132 0.115 Uiso 1 1 calc R U . . .
C7S C 0.9235(9) 0.7454(5) 0.9143(8) 0.105(3) Uani 1 1 d . . . . .
H7SA H 0.936396 0.783762 0.874826 0.158 Uiso 1 1 calc R U . . .
H7SB H 0.849396 0.725363 0.875728 0.158 Uiso 1 1 calc R U . . .
H7SC H 0.986926 0.714665 0.919762 0.158 Uiso 1 1 calc R U . . .
C8S C 0.9200(10) 0.7638(4) 1.0209(8) 0.099(3) Uani 1 1 d . . . . .
H8SA H 0.990283 0.789273 1.056132 0.119 Uiso 1 1 calc R U . . .
H8SB H 0.851120 0.791376 1.015425 0.119 Uiso 1 1 calc R U . . .
C9S C 0.8782(12) 0.7274(6) 1.1778(8) 0.117(4) Uani 1 1 d . . . . .
H9SA H 0.863776 0.687263 1.213549 0.141 Uiso 1 1 calc R U . . .
H9SB H 0.803454 0.750841 1.153511 0.141 Uiso 1 1 calc R U . . .
C10S C 0.9619(14) 0.7679(6) 1.2593(8) 0.161(7) Uani 1 1 d . . . . .
H10A H 0.929900 0.776936 1.319723 0.242 Uiso 1 1 calc R U . . .
H10B H 0.975094 0.808508 1.225791 0.242 Uiso 1 1 calc R U . . .
H10C H 1.035850 0.744774 1.285734 0.242 Uiso 1 1 calc R U . . .

loop_
_atom_site_aniso_label
_atom_site_aniso_U_11
_atom_site_aniso_U_22
_atom_site_aniso_U_33
_atom_site_aniso_U_23
_atom_site_aniso_U_13
_atom_site_aniso_U_12
Yb 0.01479(7) 0.01143(7) 0.01398(7) -0.00001(7) 0.00384(4) 0.00070(7)
O1 0.0149(10) 0.0146(10) 0.0179(10) -0.0083(8) 0.0041(8) -0.0010(8)
O2 0.0167(10) 0.0198(11) 0.0146(9) -0.0029(7) 0.0008(8) 0.0018(7)
O3 0.0163(10) 0.0161(10) 0.0170(11) 0.0046(9) 0.0043(8) -0.0017(8)
O4 0.0164(10) 0.0187(11) 0.0152(10) 0.0048(8) 0.0010(8) -0.0012(8)
N1 0.0141(12) 0.0124(12) 0.0171(12) -0.0034(10) 0.0069(10) -0.0004(10)
N2 0.0156(13) 0.0227(13) 0.0153(12) -0.0011(10) 0.0023(10) 0.0007(10)
N3 0.0126(11) 0.0166(12) 0.0143(11) 0.0009(9) 0.0023(9) 0.0016(9)
N4 0.0135(12) 0.0237(14) 0.0184(12) 0.0066(11) 0.0020(10) -0.0008(10)
C1 0.0147(13) 0.0185(14) 0.0201(15) 0.0005(12) 0.0056(11) -0.0025(11)
C2 0.0198(15) 0.0128(14) 0.0226(15) 0.0026(11) 0.0064(12) 0.0023(10)
C3 0.0201(16) 0.0168(15) 0.0206(15) -0.0015(12) 0.0078(12) -0.0010(12)
C11 0.0158(14) 0.0174(14) 0.0234(15) -0.0038(12) 0.0091(12) 0.0019(11)
C12 0.0160(14) 0.0212(16) 0.0275(16) 0.0033(13) 0.0056(13) 0.0050(12)
C13 0.0189(16) 0.043(2) 0.047(2) 0.0079(19) 0.0084(16) 0.0017(15)
C14 0.0169(18) 0.050(3) 0.054(3) 0.020(2) 0.0102(18) -0.0041(17)
C15 0.0211(17) 0.034(2) 0.0259(18) 0.0039(16) 0.0130(15) 0.0022(15)
C16 0.0198(15) 0.0276(17) 0.0245(16) 0.0040(14) 0.0111(13) 0.0005(13)
C17 0.0159(13) 0.0184(14) 0.0145(13) -0.0021(11) 0.0047(11) 0.0008(11)
C18 0.0143(13) 0.0146(14) 0.0172(14) 0.0023(11) 0.0054(11) -0.0005(10)
C21 0.0144(11) 0.0255(14) 0.0165(11) -0.0013(18) 0.0013(9) 0.0023(17)
C22 0.0227(16) 0.0252(17) 0.0213(15) 0.0010(13) 0.0015(13) -0.0004(13)
C23 0.0321(19) 0.0261(18) 0.0323(19) 0.0033(15) -0.0009(15) 0.0062(15)
C24 0.0286(19) 0.040(2) 0.037(2) -0.0014(17) 0.0051(16) 0.0152(16)
C25 0.0148(15) 0.045(2) 0.0286(17) 0.0005(14) 0.0049(13) 0.0035(13)
C26 0.0177(15) 0.0306(16) 0.0188(14) 0.0024(12) 0.0011(12) -0.0006(12)
C27 0.031(2) 0.0291(19) 0.041(2) 0.0080(17) 0.0106(17) -0.0061(15)
C28 0.049(3) 0.067(3) 0.047(3) 0.009(2) 0.023(2) -0.015(2)
C29 0.0207(16) 0.036(2) 0.0305(18) 0.0080(15) 0.0075(14) -0.0011(14)
C30 0.057(3) 0.035(2) 0.049(3) 0.001(2) 0.013(2) -0.012(2)
C31 0.0132(13) 0.0245(16) 0.0197(14) 0.0015(12) 0.0064(11) -0.0014(11)
C32 0.0150(15) 0.039(2) 0.0240(16) 0.0008(15) 0.0020(12) -0.0027(13)
C33 0.0172(15) 0.043(2) 0.0338(19) 0.0066(17) 0.0068(14) 0.0062(14)
C34 0.0223(15) 0.031(2) 0.0319(17) 0.0025(13) 0.0089(13) 0.0097(12)
C35 0.0177(14) 0.0274(16) 0.0211(15) 0.0005(13) 0.0089(12) 0.0027(12)
C36 0.0210(15) 0.0250(16) 0.0217(15) -0.0040(13) 0.0072(12) 0.0013(13)
C37 0.0146(13) 0.0197(15) 0.0134(13) 0.0021(11) 0.0032(10) -0.0003(11)
C38 0.0138(13) 0.0176(14) 0.0158(14) -0.0018(11) 0.0037(11) -0.0005(11)
C41 0.0143(14) 0.0294(17) 0.0175(14) 0.0048(13) 0.0024(11) -0.0023(12)
C42 0.0196(15) 0.0311(18) 0.0180(15) 0.0021(13) 0.0031(12) -0.0016(13)
C43 0.0223(15) 0.045(3) 0.0227(15) -0.0030(14) 0.0025(12) -0.0108(14)
C44 0.0154(15) 0.053(3) 0.0264(17) 0.0018(16) 0.0022(13) -0.0054(15)
C45 0.0170(16) 0.047(2) 0.0283(18) 0.0057(16) 0.0072(13) 0.0041(15)
C46 0.0178(15) 0.0331(19) 0.0218(15) 0.0047(14) 0.0031(12) 0.0021(13)
C47 0.0267(16) 0.033(2) 0.0273(16) -0.0062(13) 0.0060(13) -0.0005(13)
C48 0.0315(16) 0.057(3) 0.0276(15) -0.008(2) 0.0110(13) 0.003(2)
C49 0.033(2) 0.035(2) 0.044(2) -0.0062(18) 0.0077(17) 0.0014(16)
C50 0.054(3) 0.073(4) 0.098(6) -0.033(4) 0.008(3) 0.024(3)
S1S 0.0295(4) 0.0159(4) 0.0257(4) 0.0034(3) 0.0085(3) -0.0010(3)
S2S 0.0501(5) 0.0156(4) 0.0298(4) -0.0051(3) 0.0230(4) -0.0039(3)
S3S 0.0432(5) 0.0232(4) 0.0219(4) -0.0015(3) 0.0117(4) 0.0023(4)
F1S 0.0402(15) 0.0434(15) 0.0633(18) -0.0016(13) 0.0260(14) 0.0062(12)
F2S 0.0508(15) 0.0552(17) 0.0339(13) -0.0110(12) 0.0177(12) -0.0105(13)
F3S 0.0681(19) 0.0434(16) 0.0643(19) 0.0029(14) 0.0398(16) -0.0246(14)
F4S 0.0560(17) 0.0429(16) 0.0652(19) -0.0070(14) 0.0388(15) -0.0049(13)
F5S 0.077(2) 0.0512(17) 0.0363(14) 0.0077(12) 0.0304(14) 0.0053(15)
F6S 0.110(3) 0.0209(12) 0.0641(18) -0.0101(12) 0.0635(19) -0.0026(14)
F7S 0.128(4) 0.0288(16) 0.078(3) 0.0131(16) -0.007(2) -0.0117(19)
F8S 0.087(3) 0.089(3) 0.0437(17) 0.0145(17) 0.0242(17) -0.029(2)
F9S 0.060(2) 0.091(3) 0.096(3) 0.001(2) -0.009(2) -0.045(2)
O1S 0.0276(13) 0.0226(13) 0.0259(12) 0.0073(10) 0.0071(11) -0.0036(10)
O2S 0.0380(15) 0.0209(13) 0.0331(14) -0.0004(11) 0.0032(12) -0.0068(11)
O3S 0.0455(17) 0.0253(14) 0.0381(15) 0.0101(11) 0.0104(13) 0.0096(12)
O4S 0.0385(14) 0.0163(12) 0.0241(12) -0.0049(9) 0.0113(11) 0.0008(10)
O5S 0.063(2) 0.0169(13) 0.0403(17) 0.0031(12) 0.0240(16) 0.0078(13)
O6S 0.065(2) 0.0321(16) 0.0452(18) -0.0152(14) 0.0292(16) -0.0219(15)
O7S 0.103(3) 0.0369(17) 0.0213(14) -0.0011(12) 0.0188(16) 0.0184(18)
O8S 0.0351(15) 0.055(2) 0.0437(17) -0.0094(15) 0.0143(13) 0.0002(14)
O9S 0.0524(18) 0.0323(15) 0.0277(14) -0.0085(11) 0.0077(13) 0.0087(13)
O10S 0.0201(11) 0.0175(12) 0.0297(12) 0.0058(10) 0.0048(9) -0.0006(9)
O11S 0.0261(13) 0.0220(13) 0.0328(14) 0.0015(11) 0.0106(11) 0.0096(10)
O12S 0.053(2) 0.0477(19) 0.0528(19) 0.0249(16) 0.0309(16) 0.0151(16)
O13S 0.102(4) 0.066(3) 0.102(4) 0.000(3) 0.041(3) -0.016(3)
C1S 0.033(2) 0.029(2) 0.037(2) 0.0000(17) 0.0153(18) -0.0096(16)
C2S 0.063(3) 0.0194(18) 0.038(2) -0.0016(16) 0.031(2) -0.0005(17)
C3S 0.057(3) 0.042(3) 0.044(3) 0.003(2) 0.004(2) -0.019(2)
C4S 0.0203(15) 0.056(3) 0.073(3) 0.042(3) 0.0073(17) 0.005(2)
C5S 0.037(2) 0.055(3) 0.033(2) -0.0025(19) 0.0071(17) 0.018(2)
C6S 0.127(6) 0.060(4) 0.062(4) 0.032(3) 0.056(4) 0.051(4)
C7S 0.100(7) 0.111(8) 0.108(7) 0.006(6) 0.034(6) -0.040(6)
C8S 0.115(7) 0.076(5) 0.108(7) 0.013(5) 0.035(6) -0.032(5)
C9S 0.159(11) 0.117(9) 0.082(6) -0.022(6) 0.044(7) -0.057(8)
C10S 0.258(17) 0.135(10) 0.078(6) -0.005(6) 0.025(8) -0.116(11)

loop_
_atom_type_symbol
_atom_type_description
_atom_type_scat_dispersion_real
_atom_type_scat_dispersion_imag
_atom_type_scat_source
C C 0.0181 0.0091 'International Tables Vol C Tables 4.2.6.8 and 6.1.1.4'
H H 0.0000 0.0000 'International Tables Vol C Tables 4.2.6.8 and 6.1.1.4'
N N 0.0311 0.0180 'International Tables Vol C Tables 4.2.6.8 and 6.1.1.4'
O O 0.0492 0.0322 'International Tables Vol C Tables 4.2.6.8 and 6.1.1.4'
F F 0.0727 0.0534 'International Tables Vol C Tables 4.2.6.8 and 6.1.1.4'
S S 0.3331 0.5567 'International Tables Vol C Tables 4.2.6.8 and 6.1.1.4'
Yb Yb -7.2108 4.4329 'International Tables Vol C Tables 4.2.6.8 and 6.1.1.4'

loop_
_geom_angle_atom_site_label_1
_geom_angle_atom_site_label_2
_geom_angle_atom_site_label_3
_geom_angle
_geom_angle_site_symmetry_1
_geom_angle_site_symmetry_3
_geom_angle_publ_flag
O1 Yb O3 91.08(9) . . ?
O1 Yb O4 83.37(8) . . ?
O3 Yb O4 74.07(8) . . ?
O1 Yb O2 73.82(8) . . ?
O3 Yb O2 76.77(8) . . ?
O4 Yb O2 142.34(8) . . ?
O1 Yb O11S 145.92(10) . . ?
O3 Yb O11S 80.37(9) . . ?
O4 Yb O11S 124.63(9) . . ?
O2 Yb O11S 72.11(9) . . ?
O1 Yb O10S 75.23(9) . . ?
O3 Yb O10S 145.21(9) . . ?
O4 Yb O10S 72.69(8) . . ?
O2 Yb O10S 127.04(8) . . ?
O11S Yb O10S 127.91(9) . . ?
O1 Yb O4S 144.21(9) . . ?
O3 Yb O4S 106.18(9) . . ?
O4 Yb O4S 72.11(9) . . ?
O2 Yb O4S 139.97(9) . . ?
O11S Yb O4S 69.24(10) . . ?
O10S Yb O4S 72.84(9) . . ?
O1 Yb O1S 94.12(9) . . ?
O3 Yb O1S 144.37(9) . . ?
O4 Yb O1S 141.54(9) . . ?
O2 Yb O1S 70.99(9) . . ?
O11S Yb O1S 75.71(9) . . ?
O10S Yb O1S 69.61(9) . . ?
O4S Yb O1S 89.62(9) . . ?
N1 O1 Yb 131.84(18) . . ?
C18 O2 Yb 136.2(2) . . ?
N3 O3 Yb 139.96(18) . . ?
C38 O4 Yb 136.6(2) . . ?
O1 N1 C17 110.8(2) . . ?
O1 N1 C1 113.0(2) . . ?
C17 N1 C1 109.1(2) . . ?
O1 N1 C11 108.8(2) . . ?
C17 N1 C11 100.7(2) . . ?
C1 N1 C11 113.7(2) . . ?
C18 N2 C21 120.2(3) . . ?
O3 N3 C37 111.4(2) . . ?
O3 N3 C3 112.5(2) . . ?
C37 N3 C3 113.2(2) . . ?
O3 N3 C31 109.9(2) . . ?
C37 N3 C31 100.4(2) . . ?
C3 N3 C31 108.7(2) . . ?
C38 N4 C41 122.6(3) . . ?
N1 C1 C2 113.0(2) . . ?
C3 C2 C1 110.2(3) . . ?
N3 C3 C2 114.2(3) . . ?
C12 C11 N1 114.6(3) . . ?
C12 C11 C15 107.6(3) . . ?
N1 C11 C15 103.3(3) . . ?
C11 C12 C13 104.3(3) . . ?
C14 C13 C12 103.4(3) . . ?
C13 C14 C15 103.4(4) . . ?
C16 C15 C14 117.3(4) . . ?
C16 C15 C11 106.8(3) . . ?
C14 C15 C11 104.0(3) . . ?
C17 C16 C15 102.8(3) . . ?
N1 C17 C18 112.0(2) . . ?
N1 C17 C16 102.8(2) . . ?
C18 C17 C16 115.9(3) . . ?
O2 C18 N2 122.1(3) . . ?
O2 C18 C17 123.9(3) . . ?
N2 C18 C17 114.0(3) . . ?
C22 C21 C26 122.5(3) . . ?
C22 C21 N2 118.6(3) . . ?
C26 C21 N2 118.9(4) . . ?
C21 C22 C23 117.9(3) . . ?
C21 C22 C27 121.4(3) . . ?
C23 C22 C27 120.7(4) . . ?
C24 C23 C22 120.9(4) . . ?
C25 C24 C23 120.0(4) . . ?
C24 C25 C26 121.4(4) . . ?
C25 C26 C21 117.3(4) . . ?
C25 C26 C29 120.6(3) . . ?
C21 C26 C29 122.1(3) . . ?
C22 C27 C28 113.5(4) . . ?
C26 C29 C30 112.3(3) . . ?
C32 C31 C35 108.1(3) . . ?
C32 C31 N3 113.5(3) . . ?
C35 C31 N3 104.6(2) . . ?
C31 C32 C33 104.3(3) . . ?
C34 C33 C32 104.4(3) . . ?
C35 C34 C33 103.7(3) . . ?
C34 C35 C31 104.6(3) . . ?
C34 C35 C36 117.6(3) . . ?
C31 C35 C36 105.7(3) . . ?
C37 C36 C35 104.0(3) . . ?
N3 C37 C38 113.6(2) . . ?
N3 C37 C36 103.0(2) . . ?
C38 C37 C36 113.0(3) . . ?
O4 C38 N4 122.5(3) . . ?
O4 C38 C37 123.0(3) . . ?
N4 C38 C37 114.4(3) . . ?
C42 C41 C46 123.5(3) . . ?
C42 C41 N4 118.9(3) . . ?
C46 C41 N4 117.6(3) . . ?
C41 C42 C43 117.2(3) . . ?
C41 C42 C47 122.2(3) . . ?
C43 C42 C47 120.5(3) . . ?
C44 C43 C42 120.8(4) . . ?
C45 C44 C43 120.7(3) . . ?
C44 C45 C46 120.9(4) . . ?
C45 C46 C41 116.8(3) . . ?
C45 C46 C49 122.5(4) . . ?
C41 C46 C49 120.6(3) . . ?
C42 C47 C48 113.6(3) . . ?
C50 C49 C46 118.0(5) . . ?
O3S S1S O2S 116.36(18) . . ?
O3S S1S O1S 114.87(18) . . ?
O2S S1S O1S 112.84(16) . . ?
O3S S1S C1S 103.9(2) . . ?
O2S S1S C1S 102.9(2) . . ?
O1S S1S C1S 103.82(19) . . ?
O6S S2S O5S 116.0(2) . . ?
O6S S2S O4S 115.5(2) . . ?
O5S S2S O4S 112.63(18) . . ?
O6S S2S C2S 104.9(2) . . ?
O5S S2S C2S 103.1(2) . . ?
O4S S2S C2S 102.50(17) . . ?
O7S S3S O9S 115.67(19) . . ?
O7S S3S O8S 115.4(2) . . ?
O9S S3S O8S 113.3(2) . . ?
O7S S3S C3S 105.6(3) . . ?
O9S S3S C3S 103.0(3) . . ?
O8S S3S C3S 101.5(2) . . ?
S1S O1S Yb 143.64(16) . . ?
S2S O4S Yb 142.40(16) . . ?
C4S O10S Yb 134.1(3) . . ?
C5S O11S Yb 133.6(3) . . ?
C8S O13S C9S 111.4(8) . . ?
F3S C1S F1S 108.3(4) . . ?
F3S C1S F2S 107.9(4) . . ?
F1S C1S F2S 107.1(4) . . ?
F3S C1S S1S 110.4(3) . . ?
F1S C1S S1S 111.2(3) . . ?
F2S C1S S1S 111.6(3) . . ?
F5S C2S F4S 107.5(3) . . ?
F5S C2S F6S 108.2(4) . . ?
F4S C2S F6S 107.4(4) . . ?
F5S C2S S2S 111.6(3) . . ?
F4S C2S S2S 111.6(3) . . ?
F6S C2S S2S 110.3(3) . . ?
F7S C3S F9S 108.0(5) . . ?
F7S C3S F8S 109.5(5) . . ?
F9S C3S F8S 106.9(6) . . ?
F7S C3S S3S 111.2(4) . . ?
F9S C3S S3S 110.8(4) . . ?
F8S C3S S3S 110.2(3) . . ?
O13S C8S C7S 111.4(8) . . ?
O13S C9S C10S 115.4(10) . . ?

loop_
_geom_bond_atom_site_label_1
_geom_bond_atom_site_label_2
_geom_bond_distance
_geom_bond_site_symmetry_2
_geom_bond_publ_flag
Yb O1 2.178(2) . ?
Yb O3 2.224(2) . ?
Yb O4 2.291(2) . ?
Yb O2 2.324(2) . ?
Yb O11S 2.366(2) . ?
Yb O10S 2.381(2) . ?
Yb O4S 2.402(2) . ?
Yb O1S 2.411(3) . ?
O1 N1 1.372(3) . ?
O2 C18 1.231(4) . ?
O3 N3 1.384(3) . ?
O4 C38 1.239(4) . ?
N1 C17 1.510(4) . ?
N1 C1 1.514(4) . ?
N1 C11 1.539(4) . ?
N2 C18 1.336(4) . ?
N2 C21 1.443(5) . ?
N3 C37 1.515(4) . ?
N3 C3 1.516(4) . ?
N3 C31 1.541(4) . ?
N4 C38 1.327(4) . ?
N4 C41 1.447(4) . ?
C1 C2 1.525(4) . ?
C2 C3 1.525(4) . ?
C11 C12 1.528(4) . ?
C11 C15 1.547(5) . ?
C12 C13 1.538(5) . ?
C13 C14 1.522(6) . ?
C14 C15 1.542(6) . ?
C15 C16 1.532(5) . ?
C16 C17 1.528(4) . ?
C17 C18 1.523(4) . ?
C21 C22 1.392(6) . ?
C21 C26 1.399(4) . ?
C22 C23 1.394(5) . ?
C22 C27 1.515(5) . ?
C23 C24 1.382(6) . ?
C24 C25 1.377(6) . ?
C25 C26 1.396(5) . ?
C26 C29 1.507(5) . ?
C27 C28 1.522(7) . ?
C29 C30 1.526(6) . ?
C31 C32 1.530(4) . ?
C31 C35 1.538(5) . ?
C32 C33 1.537(5) . ?
C33 C34 1.530(5) . ?
C34 C35 1.529(5) . ?
C35 C36 1.539(5) . ?
C36 C37 1.530(4) . ?
C37 C38 1.523(4) . ?
C41 C42 1.390(5) . ?
C41 C46 1.404(5) . ?
C42 C43 1.398(5) . ?
C42 C47 1.509(5) . ?
C43 C44 1.385(6) . ?
C44 C45 1.379(6) . ?
C45 C46 1.403(5) . ?
C46 C49 1.509(6) . ?
C47 C48 1.536(5) . ?
C49 C50 1.481(7) . ?
S1S O3S 1.426(3) . ?
S1S O2S 1.446(3) . ?
S1S O1S 1.458(3) . ?
S1S C1S 1.824(5) . ?
S2S O6S 1.417(3) . ?
S2S O5S 1.441(4) . ?
S2S O4S 1.462(3) . ?
S2S C2S 1.830(4) . ?
S3S O7S 1.423(3) . ?
S3S O9S 1.435(3) . ?
S3S O8S 1.452(3) . ?
S3S C3S 1.809(5) . ?
F1S C1S 1.334(6) . ?
F2S C1S 1.337(6) . ?
F3S C1S 1.319(5) . ?
F4S C2S 1.327(6) . ?
F5S C2S 1.324(6) . ?
F6S C2S 1.337(5) . ?
F7S C3S 1.331(7) . ?
F8S C3S 1.338(7) . ?
F9S C3S 1.337(7) . ?
O10S C4S 1.415(4) . ?
O11S C5S 1.416(5) . ?
O12S C6S 1.390(7) . ?
O13S C8S 1.391(10) . ?
O13S C9S 1.445(11) . ?
C7S C8S 1.440(14) . ?
C9S C10S 1.492(14) . ?

loop_
_geom_torsion_atom_site_label_1
_geom_torsion_atom_site_label_2
_geom_torsion_atom_site_label_3
_geom_torsion_atom_site_label_4
_geom_torsion
_geom_torsion_site_symmetry_1
_geom_torsion_site_symmetry_2
_geom_torsion_site_symmetry_3
_geom_torsion_site_symmetry_4
_geom_torsion_publ_flag
Yb O1 N1 C17 -69.1(3) . . . . ?
Yb O1 N1 C1 53.8(3) . . . . ?
Yb O1 N1 C11 -178.93(19) . . . . ?
Yb O3 N3 C37 -36.6(4) . . . . ?
Yb O3 N3 C3 91.7(3) . . . . ?
Yb O3 N3 C31 -147.0(2) . . . . ?
O1 N1 C1 C2 45.7(4) . . . . ?
C17 N1 C1 C2 169.5(2) . . . . ?
C11 N1 C1 C2 -79.0(3) . . . . ?
N1 C1 C2 C3 -142.2(3) . . . . ?
O3 N3 C3 C2 -40.9(4) . . . . ?
C37 N3 C3 C2 86.4(3) . . . . ?
C31 N3 C3 C2 -163.0(3) . . . . ?
C1 C2 C3 N3 83.9(3) . . . . ?
O1 N1 C11 C12 -38.9(3) . . . . ?
C17 N1 C11 C12 -155.4(3) . . . . ?
C1 N1 C11 C12 88.0(3) . . . . ?
O1 N1 C11 C15 77.9(3) . . . . ?
C17 N1 C11 C15 -38.6(3) . . . . ?
C1 N1 C11 C15 -155.2(3) . . . . ?
N1 C11 C12 C13 128.5(3) . . . . ?
C15 C11 C12 C13 14.2(4) . . . . ?
C11 C12 C13 C14 -34.7(4) . . . . ?
C12 C13 C14 C15 42.2(5) . . . . ?
C13 C14 C15 C16 -150.5(4) . . . . ?
C13 C14 C15 C11 -32.9(5) . . . . ?
C12 C11 C15 C16 136.1(3) . . . . ?
N1 C11 C15 C16 14.5(4) . . . . ?
C12 C11 C15 C14 11.4(4) . . . . ?
N1 C11 C15 C14 -110.2(3) . . . . ?
C14 C15 C16 C17 131.1(4) . . . . ?
C11 C15 C16 C17 15.0(4) . . . . ?
O1 N1 C17 C18 59.0(3) . . . . ?
C1 N1 C17 C18 -66.1(3) . . . . ?
C11 N1 C17 C18 174.0(2) . . . . ?
O1 N1 C17 C16 -66.0(3) . . . . ?
C1 N1 C17 C16 168.9(3) . . . . ?
C11 N1 C17 C16 49.0(3) . . . . ?
C15 C16 C17 N1 -39.8(3) . . . . ?
C15 C16 C17 C18 -162.2(3) . . . . ?
Yb O2 C18 N2 171.8(2) . . . . ?
Yb O2 C18 C17 -8.3(5) . . . . ?
C21 N2 C18 O2 -4.0(5) . . . . ?
C21 N2 C18 C17 176.0(3) . . . . ?
N1 C17 C18 O2 -26.1(4) . . . . ?
C16 C17 C18 O2 91.3(4) . . . . ?
N1 C17 C18 N2 153.9(3) . . . . ?
C16 C17 C18 N2 -88.7(3) . . . . ?
C18 N2 C21 C22 -88.1(4) . . . . ?
C18 N2 C21 C26 89.1(4) . . . . ?
C26 C21 C22 C23 0.9(5) . . . . ?
N2 C21 C22 C23 178.1(3) . . . . ?
C26 C21 C22 C27 -177.2(3) . . . . ?
N2 C21 C22 C27 0.0(5) . . . . ?
C21 C22 C23 C24 -1.5(6) . . . . ?
C27 C22 C23 C24 176.6(4) . . . . ?
C22 C23 C24 C25 0.8(6) . . . . ?
C23 C24 C25 C26 0.5(6) . . . . ?
C24 C25 C26 C21 -1.0(5) . . . . ?
C24 C25 C26 C29 178.1(4) . . . . ?
C22 C21 C26 C25 0.3(5) . . . . ?
N2 C21 C26 C25 -176.8(3) . . . . ?
C22 C21 C26 C29 -178.8(3) . . . . ?
N2 C21 C26 C29 4.0(5) . . . . ?
C21 C22 C27 C28 -78.3(5) . . . . ?
C23 C22 C27 C28 103.6(5) . . . . ?
C25 C26 C29 C30 -90.7(4) . . . . ?
C21 C26 C29 C30 88.4(4) . . . . ?
O3 N3 C31 C32 -39.5(4) . . . . ?
C37 N3 C31 C32 -157.0(3) . . . . ?
C3 N3 C31 C32 84.1(3) . . . . ?
O3 N3 C31 C35 78.1(3) . . . . ?
C37 N3 C31 C35 -39.4(3) . . . . ?
C3 N3 C31 C35 -158.4(3) . . . . ?
C35 C31 C32 C33 10.7(4) . . . . ?
N3 C31 C32 C33 126.2(3) . . . . ?
C31 C32 C33 C34 -30.7(4) . . . . ?
C32 C33 C34 C35 39.3(4) . . . . ?
C33 C34 C35 C31 -32.1(3) . . . . ?
C33 C34 C35 C36 -149.0(3) . . . . ?
C32 C31 C35 C34 13.2(3) . . . . ?
N3 C31 C35 C34 -108.0(3) . . . . ?
C32 C31 C35 C36 138.0(3) . . . . ?
N3 C31 C35 C36 16.8(3) . . . . ?
C34 C35 C36 C37 128.5(3) . . . . ?
C31 C35 C36 C37 12.3(3) . . . . ?
O3 N3 C37 C38 53.6(3) . . . . ?
C3 N3 C37 C38 -74.4(3) . . . . ?
C31 N3 C37 C38 169.9(3) . . . . ?
O3 N3 C37 C36 -69.0(3) . . . . ?
C3 N3 C37 C36 163.0(3) . . . . ?
C31 N3 C37 C36 47.3(3) . . . . ?
C35 C36 C37 N3 -37.4(3) . . . . ?
C35 C36 C37 C38 -160.4(3) . . . . ?
Yb O4 C38 N4 -177.0(2) . . . . ?
Yb O4 C38 C37 7.4(5) . . . . ?
C41 N4 C38 O4 -5.8(5) . . . . ?
C41 N4 C38 C37 170.1(3) . . . . ?
N3 C37 C38 O4 -44.2(4) . . . . ?
C36 C37 C38 O4 72.7(4) . . . . ?
N3 C37 C38 N4 139.9(3) . . . . ?
C36 C37 C38 N4 -103.2(3) . . . . ?
C38 N4 C41 C42 -76.6(4) . . . . ?
C38 N4 C41 C46 104.0(4) . . . . ?
C46 C41 C42 C43 1.0(5) . . . . ?
N4 C41 C42 C43 -178.4(3) . . . . ?
C46 C41 C42 C47 -178.2(3) . . . . ?
N4 C41 C42 C47 2.5(5) . . . . ?
C41 C42 C43 C44 0.8(5) . . . . ?
C47 C42 C43 C44 179.9(3) . . . . ?
C42 C43 C44 C45 -1.7(6) . . . . ?
C43 C44 C45 C46 1.0(6) . . . . ?
C44 C45 C46 C41 0.7(5) . . . . ?
C44 C45 C46 C49 -178.4(4) . . . . ?
C42 C41 C46 C45 -1.7(5) . . . . ?
N4 C41 C46 C45 177.6(3) . . . . ?
C42 C41 C46 C49 177.4(3) . . . . ?
N4 C41 C46 C49 -3.2(5) . . . . ?
C41 C42 C47 C48 -73.1(4) . . . . ?
C43 C42 C47 C48 107.8(4) . . . . ?
C45 C46 C49 C50 6.5(7) . . . . ?
C41 C46 C49 C50 -172.6(5) . . . . ?
O3S S1S O1S Yb 126.9(3) . . . . ?
O2S S1S O1S Yb -9.7(3) . . . . ?
C1S S1S O1S Yb -120.4(3) . . . . ?
O6S S2S O4S Yb 122.0(3) . . . . ?
O5S S2S O4S Yb -14.5(3) . . . . ?
C2S S2S O4S Yb -124.6(3) . . . . ?
O3S S1S C1S F3S -57.3(4) . . . . ?
O2S S1S C1S F3S 64.4(4) . . . . ?
O1S S1S C1S F3S -177.8(3) . . . . ?
O3S S1S C1S F1S -177.6(3) . . . . ?
O2S S1S C1S F1S -55.9(3) . . . . ?
O1S S1S C1S F1S 61.9(3) . . . . ?
O3S S1S C1S F2S 62.8(4) . . . . ?
O2S S1S C1S F2S -175.5(3) . . . . ?
O1S S1S C1S F2S -57.7(4) . . . . ?
O6S S2S C2S F5S 60.8(3) . . . . ?
O5S S2S C2S F5S -177.4(3) . . . . ?
O4S S2S C2S F5S -60.2(3) . . . . ?
O6S S2S C2S F4S -178.9(3) . . . . ?
O5S S2S C2S F4S -57.0(3) . . . . ?
O4S S2S C2S F4S 60.1(3) . . . . ?
O6S S2S C2S F6S -59.5(4) . . . . ?
O5S S2S C2S F6S 62.3(4) . . . . ?
O4S S2S C2S F6S 179.5(3) . . . . ?
O7S S3S C3S F7S -60.6(4) . . . . ?
O9S S3S C3S F7S 177.7(4) . . . . ?
O8S S3S C3S F7S 60.2(4) . . . . ?
O7S S3S C3S F9S 59.6(5) . . . . ?
O9S S3S C3S F9S -62.2(5) . . . . ?
O8S S3S C3S F9S -179.7(4) . . . . ?
O7S S3S C3S F8S 177.8(4) . . . . ?
O9S S3S C3S F8S 56.0(5) . . . . ?
O8S S3S C3S F8S -61.5(5) . . . . ?
C9S O13S C8S C7S -163.6(9) . . . . ?
C8S O13S C9S C10S -67.0(14) . . . . ?
